data_7115057
loop_
_publ_author_name
'Smith, Jeremy M.'
'Lachicotte, Rene J.'
'Holland, Patrick L.'

_publ_section_title
;
 Tuning metal coordination number by ancillary ligand steric effects:
 synthesis of a three-coordinate iron(ii) complex
;
_journal_issue 17
_journal_name_full 'Chemical Communications'
_journal_page_first 1542
_journal_paper_doi 10.1039/b103635c
_journal_year 2001
_chemical_formula_sum 'C37 H57 Cl2 Fe Li N2 O2'
_chemical_formula_weight 695.54
_chemical_name_systematic
; 
? 
;
_chemical_temperature_decomposition 310
_space_group_IT_number 33
_symmetry_space_group_name_Hall 'P 2c -2n'
_symmetry_space_group_name_H-M 'P n a 21'
_atom_sites_solution_hydrogens geom
_atom_sites_solution_primary direct
_atom_sites_solution_secondary difmap
_audit_creation_method SHELXL-97
_cell_angle_alpha 90.00
_cell_angle_beta 90.00
_cell_angle_gamma 90.00
_cell_formula_units_Z 8
_cell_length_a 23.1015(12)
_cell_length_b 9.3748(5)
_cell_length_c 35.9530(18)
_cell_measurement_reflns_used 8196
_cell_measurement_temperature 193(2)
_cell_measurement_theta_max 23
_cell_measurement_theta_min 2
_cell_volume 7786.4(7)
_computing_cell_refinement SAINT
_computing_data_collection SMART
_computing_data_reduction SAINT
_computing_molecular_graphics SIR-92
_computing_structure_refinement 'SHELXL-97 (Sheldrick, 1997)'
_computing_structure_solution 'SHELXS-97 (Sheldrick, 1990)'
_diffrn_ambient_temperature 193(2)
_diffrn_measured_fraction_theta_full 1.000
_diffrn_measured_fraction_theta_max 1.000
_diffrn_measurement_device_type 'SMART CCD'
_diffrn_measurement_method 'SMART CCD'
_diffrn_radiation_monochromator graphite
_diffrn_radiation_source 'fine-focus sealed tube'
_diffrn_radiation_type MoK\a
_diffrn_radiation_wavelength 0.71073
_diffrn_reflns_av_R_equivalents 0.0307
_diffrn_reflns_av_sigmaI/netI 0.0317
_diffrn_reflns_limit_h_max 25
_diffrn_reflns_limit_h_min -24
_diffrn_reflns_limit_k_max 10
_diffrn_reflns_limit_k_min -10
_diffrn_reflns_limit_l_max 33
_diffrn_reflns_limit_l_min -39
_diffrn_reflns_number 32164
_diffrn_reflns_theta_full 23.24
_diffrn_reflns_theta_max 23.24
_diffrn_reflns_theta_min 1.76
_exptl_absorpt_coefficient_mu 0.556
_exptl_absorpt_correction_T_max 0.999
_exptl_absorpt_correction_T_min 0.826
_exptl_absorpt_correction_type empirical
_exptl_absorpt_process_details SADABS
_exptl_crystal_colour yellow
_exptl_crystal_density_diffrn 1.187
_exptl_crystal_density_method 'not measured'
_exptl_crystal_description block
_exptl_crystal_F_000 2976
_exptl_crystal_size_max 0.64
_exptl_crystal_size_mid 0.46
_exptl_crystal_size_min 0.24
_refine_diff_density_max 0.312
_refine_diff_density_min -0.377
_refine_diff_density_rms 0.046
_refine_ls_abs_structure_details 'Flack H D (1983), Acta Cryst. A39, 876-881'
_refine_ls_abs_structure_Flack 0.038(17)
_refine_ls_extinction_method none
_refine_ls_goodness_of_fit_ref 1.143
_refine_ls_hydrogen_treatment mixed
_refine_ls_matrix_type full
_refine_ls_number_parameters 811
_refine_ls_number_reflns 10201
_refine_ls_number_restraints 1
_refine_ls_restrained_S_all 1.143
_refine_ls_R_factor_all 0.0526
_refine_ls_R_factor_gt 0.0478
_refine_ls_shift/su_max 0.160
_refine_ls_shift/su_mean 0.016
_refine_ls_structure_factor_coef Fsqd
_refine_ls_weighting_details 'calc w=1/[\s^2^(Fo^2^)+(0.0376P)^2^+5.8206P] where P=(Fo^2^+2Fc^2^)/3'
_refine_ls_weighting_scheme calc
_refine_ls_wR_factor_gt 0.0967
_refine_ls_wR_factor_ref 0.0983
_reflns_number_gt 9540
_reflns_number_total 10201
_reflns_threshold_expression >2sigma(I)
_cod_data_source_file b103635c.txt
_cod_data_source_block js01b
_cod_depositor_comments
;
The following automatic conversions were performed:

'_chemical_melting_point' tag was changed to
'_chemical_temperature_decomposition' since the value had been '310
(dec)'. The value '310 (dec)' was changed to '310'.

Automatic conversion script
Id: cif_fix_values 2281 2013-09-26 08:29:07Z andrius 
;
_cod_original_sg_symbol_H-M Pna2(1)
_cod_database_code 7115057

loop_
_symmetry_equiv_pos_as_xyz
'x, y, z'
'-x, -y, z+1/2'
'x+1/2, -y+1/2, z'
'-x+1/2, y+1/2, z+1/2'

loop_
_atom_site_label
_atom_site_type_symbol
_atom_site_fract_x
_atom_site_fract_y
_atom_site_fract_z
_atom_site_U_iso_or_equiv
_atom_site_adp_type
_atom_site_occupancy
_atom_site_symmetry_multiplicity
_atom_site_calc_flag
_atom_site_refinement_flags
Fe1 Fe 0.28692(2) 0.01759(6) 0.387606(18) 0.02756(15) Uani 1 1 d .
Cl11 Cl 0.31805(6) 0.24722(12) 0.37371(5) 0.0460(4) Uani 1 1 d .
Cl21 Cl 0.22080(6) 0.00111(13) 0.33857(4) 0.0441(3) Uani 1 1 d .
O11 O 0.26371(16) 0.2907(4) 0.28119(12) 0.0540(11) Uani 1 1 d .
O21 O 0.18704(14) 0.3931(3) 0.34693(10) 0.0435(9) Uani 1 1 d .
N11 N 0.35139(14) -0.1233(3) 0.39451(10) 0.0251(8) Uani 1 1 d .
N21 N 0.25004(15) -0.0309(4) 0.43700(10) 0.0275(9) Uani 1 1 d .
Li11 Li 0.2414(4) 0.2461(8) 0.3304(3) 0.040(3) Uani 1 1 d .
C1S C 0.2275(3) 0.3180(8) 0.24970(19) 0.073(2) Uani 1 1 d .
H1SA H 0.1974 0.3891 0.2560 0.088 Uiso 1 1 calc R
H1SB H 0.2083 0.2291 0.2414 0.088 Uiso 1 1 calc R
C2S C 0.2656(3) 0.3727(9) 0.22072(19) 0.084(2) Uani 1 1 d .
H2SA H 0.2655 0.4783 0.2206 0.101 Uiso 1 1 calc R
H2SB H 0.2532 0.3382 0.1960 0.101 Uiso 1 1 calc R
C3S C 0.3254(3) 0.3160(9) 0.2303(2) 0.077(2) Uani 1 1 d .
H3SA H 0.3393 0.2489 0.2110 0.092 Uiso 1 1 calc R
H3SB H 0.3536 0.3949 0.2328 0.092 Uiso 1 1 calc R
C4S C 0.3170(2) 0.2416(6) 0.2665(2) 0.0496(18) Uani 1 1 d .
H4SA H 0.3158 0.1370 0.2627 0.059 Uiso 1 1 calc R
H4SB H 0.3492 0.2643 0.2837 0.059 Uiso 1 1 calc R
C5S C 0.1982(4) 0.5378(6) 0.3372(2) 0.080(2) Uani 1 1 d .
H5SA H 0.1690 0.5719 0.3192 0.096 Uiso 1 1 calc R
H5SB H 0.2370 0.5466 0.3257 0.096 Uiso 1 1 calc R
C6S C 0.1955(6) 0.6205(8) 0.3707(3) 0.164(5) Uani 1 1 d .
H6SA H 0.2348 0.6522 0.3777 0.197 Uiso 1 1 calc R
H6SB H 0.1713 0.7063 0.3665 0.197 Uiso 1 1 calc R
C7S C 0.1714(3) 0.5373(7) 0.39964(19) 0.080(2) Uani 1 1 d .
H7SA H 0.1325 0.5733 0.4065 0.096 Uiso 1 1 calc R
H7SB H 0.1965 0.5400 0.4219 0.096 Uiso 1 1 calc R
C8S C 0.1674(2) 0.3890(5) 0.38473(17) 0.0481(13) Uani 1 1 d .
H8SA H 0.1919 0.3238 0.3996 0.058 Uiso 1 1 calc R
H8SB H 0.1269 0.3546 0.3858 0.058 Uiso 1 1 calc R
C11 C 0.3951(2) -0.3461(5) 0.41797(15) 0.0409(13) Uani 1 1 d .
H11A H 0.4220 -0.3270 0.3975 0.061 Uiso 1 1 calc R
H11B H 0.3770 -0.4395 0.4143 0.061 Uiso 1 1 calc R
H11C H 0.4163 -0.3456 0.4416 0.061 Uiso 1 1 calc R
C12 C 0.40219(18) -0.1103(4) 0.37116(14) 0.0299(11) Uani 1 1 d .
C13 C 0.21068(19) 0.0733(5) 0.45203(12) 0.0288(10) Uani 1 1 d .
C21 C 0.3487(2) -0.2316(4) 0.41875(15) 0.0268(13) Uani 1 1 d .
C22 C 0.4484(2) -0.0229(5) 0.38334(16) 0.0400(12) Uani 1 1 d .
C23 C 0.2350(2) 0.1948(5) 0.47033(14) 0.0316(11) Uani 1 1 d .
C31 C 0.3058(2) -0.2429(4) 0.44661(16) 0.0280(13) Uani 1 1 d .
H31A H 0.3068 -0.3283 0.4608 0.034 Uiso 1 1 calc R
C32 C 0.4983(2) -0.0165(7) 0.36175(18) 0.0593(17) Uani 1 1 d .
H32A H 0.5298 0.0410 0.3697 0.071 Uiso 1 1 calc R
C52 C 0.4566(2) -0.1724(6) 0.31637(17) 0.0508(14) Uani 1 1 d .
H32B H 0.4594 -0.2203 0.2932 0.061 Uiso 1 1 calc R
C33 C 0.1973(3) 0.2988(6) 0.48386(15) 0.0462(14) Uani 1 1 d .
H34A H 0.2124 0.3795 0.4965 0.055 Uiso 1 1 calc R
C41 C 0.26272(19) -0.1478(4) 0.45620(13) 0.0280(10) Uani 1 1 d .
C42 C 0.5027(3) -0.0922(7) 0.32913(19) 0.0680(19) Uani 1 1 d .
H42A H 0.5377 -0.0893 0.3152 0.082 Uiso 1 1 calc R
C43 C 0.1385(3) 0.2858(6) 0.47906(17) 0.0471(15) Uani 1 1 d .
H44A H 0.1134 0.3582 0.4882 0.056 Uiso 1 1 calc R
C51 C 0.2297(2) -0.1842(5) 0.49126(14) 0.0410(13) Uani 1 1 d .
H51A H 0.2001 -0.1112 0.4958 0.062 Uiso 1 1 calc R
H51B H 0.2565 -0.1876 0.5124 0.062 Uiso 1 1 calc R
H51C H 0.2110 -0.2774 0.4883 0.062 Uiso 1 1 calc R
C53 C 0.1159(2) 0.1700(6) 0.46138(15) 0.0421(13) Uani 1 1 d .
H54A H 0.0751 0.1635 0.4583 0.051 Uiso 1 1 calc R
C62 C 0.4063(2) -0.1835(5) 0.33707(14) 0.0358(11) Uani 1 1 d .
C63 C 0.1505(2) 0.0618(5) 0.44786(13) 0.0328(11) Uani 1 1 d .
C72 C 0.4442(2) 0.0612(6) 0.41963(16) 0.0472(14) Uani 1 1 d .
H72A H 0.4028 0.0615 0.4276 0.057 Uiso 1 1 calc R
C73 C 0.3001(2) 0.2044(6) 0.47603(16) 0.0407(13) Uani 1 1 d .
H74A H 0.3193 0.1493 0.4557 0.049 Uiso 1 1 calc R
C82 C 0.4802(3) -0.0082(7) 0.4508(2) 0.078(2) Uani 1 1 d .
H82A H 0.4765 0.0484 0.4736 0.117 Uiso 1 1 calc R
H82B H 0.5210 -0.0121 0.4433 0.117 Uiso 1 1 calc R
H82C H 0.4660 -0.1052 0.4554 0.117 Uiso 1 1 calc R
C83 C 0.3174(3) 0.1366(7) 0.51320(18) 0.0625(17) Uani 1 1 d .
H83A H 0.3029 0.0384 0.5142 0.094 Uiso 1 1 calc R
H83B H 0.3006 0.1918 0.5337 0.094 Uiso 1 1 calc R
H83C H 0.3596 0.1361 0.5155 0.094 Uiso 1 1 calc R
C92 C 0.4631(3) 0.2161(6) 0.4142(2) 0.0646(19) Uani 1 1 d .
H92A H 0.4401 0.2596 0.3943 0.097 Uiso 1 1 calc R
H92B H 0.5042 0.2190 0.4075 0.097 Uiso 1 1 calc R
H92C H 0.4571 0.2691 0.4374 0.097 Uiso 1 1 calc R
C93 C 0.3229(2) 0.3573(6) 0.47470(18) 0.0561(16) Uani 1 1 d .
H93A H 0.3119 0.4014 0.4510 0.084 Uiso 1 1 calc R
H93B H 0.3652 0.3565 0.4770 0.084 Uiso 1 1 calc R
H93C H 0.3063 0.4122 0.4953 0.084 Uiso 1 1 calc R
C102 C 0.3569(3) -0.2722(5) 0.32281(19) 0.0388(13) Uani 1 1 d .
H10A H 0.3257 -0.2723 0.3421 0.047 Uiso 1 1 calc R
C103 C 0.12181(19) -0.0657(5) 0.42935(15) 0.0413(13) Uani 1 1 d .
H10B H 0.1529 -0.1344 0.4221 0.050 Uiso 1 1 calc R
C112 C 0.3314(3) -0.2113(7) 0.28677(18) 0.0649(17) Uani 1 1 d .
H11D H 0.3198 -0.1120 0.2908 0.097 Uiso 1 1 calc R
H11E H 0.2975 -0.2676 0.2795 0.097 Uiso 1 1 calc R
H11F H 0.3606 -0.2155 0.2670 0.097 Uiso 1 1 calc R
C113 C 0.0887(2) -0.0238(7) 0.39413(18) 0.0609(17) Uani 1 1 d .
H11G H 0.1149 0.0248 0.3769 0.091 Uiso 1 1 calc R
H11H H 0.0568 0.0403 0.4007 0.091 Uiso 1 1 calc R
H11I H 0.0731 -0.1097 0.3823 0.091 Uiso 1 1 calc R
C122 C 0.3745(3) -0.4274(6) 0.31544(18) 0.0597(16) Uani 1 1 d .
H12A H 0.3909 -0.4687 0.3381 0.090 Uiso 1 1 calc R
H12B H 0.4034 -0.4304 0.2955 0.090 Uiso 1 1 calc R
H12C H 0.3403 -0.4824 0.3080 0.090 Uiso 1 1 calc R
C123 C 0.0809(3) -0.1421(7) 0.4562(2) 0.076(2) Uani 1 1 d .
H12D H 0.0629 -0.2234 0.4436 0.114 Uiso 1 1 calc R
H12E H 0.0507 -0.0757 0.4645 0.114 Uiso 1 1 calc R
H12F H 0.1028 -0.1762 0.4778 0.114 Uiso 1 1 calc R
Fe2 Fe 0.03961(2) 0.03237(6) 0.147239(18) 0.02852(15) Uani 1 1 d .
Cl12 Cl -0.02718(6) 0.01627(14) 0.19592(4) 0.0476(3) Uani 1 1 d .
Cl22 Cl 0.07436(7) 0.25848(13) 0.16255(5) 0.0506(5) Uani 1 1 d .
O12 O -0.05729(15) 0.4006(4) 0.18973(10) 0.0498(9) Uani 1 1 d .
O22 O 0.01706(17) 0.2840(5) 0.25648(12) 0.0543(11) Uani 1 1 d .
N12 N 0.00308(15) -0.0189(4) 0.09797(10) 0.0289(9) Uani 1 1 d .
N22 N 0.10376(14) -0.1103(4) 0.14158(11) 0.0285(9) Uani 1 1 d .
Li12 Li -0.0033(5) 0.2571(10) 0.2051(4) 0.058(3) Uani 1 1 d .
C9S C -0.0759(3) 0.4010(6) 0.15130(17) 0.0576(15) Uani 1 1 d .
H9SA H -0.1160 0.3646 0.1492 0.069 Uiso 1 1 calc R
H9SB H -0.0502 0.3400 0.1360 0.069 Uiso 1 1 calc R
C10S C -0.0728(4) 0.5514(8) 0.1385(2) 0.089(2) Uani 1 1 d .
H10C H -0.0404 0.5647 0.1208 0.107 Uiso 1 1 calc R
H10D H -0.1094 0.5801 0.1262 0.107 Uiso 1 1 calc R
C11S C -0.0637(7) 0.6310(8) 0.1711(3) 0.204(7) Uani 1 1 d .
H11J H -0.0981 0.6912 0.1758 0.244 Uiso 1 1 calc R
H11Q H -0.0302 0.6951 0.1673 0.244 Uiso 1 1 calc R
C12S C -0.0533(4) 0.5437(7) 0.2026(2) 0.093(3) Uani 1 1 d .
H12G H -0.0144 0.5628 0.2130 0.111 Uiso 1 1 calc R
H12N H -0.0826 0.5621 0.2222 0.111 Uiso 1 1 calc R
C13S C 0.0751(3) 0.2589(8) 0.2689(3) 0.091(3) Uani 1 1 d .
H13A H 0.0970 0.3496 0.2695 0.109 Uiso 1 1 calc R
H13B H 0.0950 0.1925 0.2517 0.109 Uiso 1 1 calc R
C14S C 0.0716(3) 0.1949(9) 0.3074(2) 0.085(2) Uani 1 1 d .
H14A H 0.1016 0.1208 0.3109 0.102 Uiso 1 1 calc R
H14B H 0.0764 0.2692 0.3267 0.102 Uiso 1 1 calc R
C14 C -0.0164(2) -0.1737(6) 0.04358(15) 0.0468(14) Uani 1 1 d .
H14C H -0.0456 -0.1005 0.0384 0.070 Uiso 1 1 calc R
H14D H -0.0355 -0.2665 0.0464 0.070 Uiso 1 1 calc R
H14E H 0.0112 -0.1783 0.0229 0.070 Uiso 1 1 calc R
C15S C 0.0130(3) 0.1320(9) 0.3089(2) 0.084(2) Uani 1 1 d .
H15A H -0.0021 0.1310 0.3347 0.101 Uiso 1 1 calc R
H15B H 0.0128 0.0335 0.2990 0.101 Uiso 1 1 calc R
C15 C -0.03594(19) 0.0856(5) 0.08254(12) 0.0296(10) Uani 1 1 d .
C16S C -0.0218(3) 0.2315(8) 0.2845(2) 0.068(2) Uani 1 1 d .
H16A H -0.0545 0.1798 0.2728 0.082 Uiso 1 1 calc R
H16B H -0.0376 0.3115 0.2993 0.082 Uiso 1 1 calc R
C16 C 0.15457(18) -0.0922(5) 0.16383(13) 0.0300(11) Uani 1 1 d .
C24 C 0.01564(19) -0.1362(5) 0.07948(14) 0.0315(11) Uani 1 1 d .
C25 C -0.0120(2) 0.2039(5) 0.06482(14) 0.0362(12) Uani 1 1 d .
C26 C 0.2008(2) -0.0140(5) 0.14906(17) 0.0444(13) Uani 1 1 d .
C34 C 0.0600(3) -0.2332(5) 0.09094(18) 0.0355(14) Uani 1 1 d .
H34B H 0.0605 -0.3214 0.0779 0.043 Uiso 1 1 calc R
C35 C -0.0484(2) 0.3098(6) 0.05165(15) 0.0451(13) Uani 1 1 d .
H35A H -0.0321 0.3906 0.0396 0.054 Uiso 1 1 calc R
C36 C 0.2514(2) -0.0035(7) 0.17019(19) 0.0649(19) Uani 1 1 d .
H36A H 0.2838 0.0464 0.1604 0.078 Uiso 1 1 calc R
C44 C 0.1019(2) -0.2188(5) 0.11784(15) 0.0299(12) Uani 1 1 d .
C45 C -0.1079(3) 0.3008(6) 0.05555(17) 0.0490(15) Uani 1 1 d .
H45A H -0.1322 0.3749 0.0466 0.059 Uiso 1 1 calc R
C46 C 0.2549(3) -0.0643(7) 0.2050(2) 0.073(2) Uani 1 1 d .
H46A H 0.2899 -0.0582 0.2188 0.087 Uiso 1 1 calc R
C54 C 0.1475(2) -0.3360(5) 0.11871(16) 0.0456(14) Uani 1 1 d .
H54B H 0.1756 -0.3159 0.1384 0.068 Uiso 1 1 calc R
H54C H 0.1674 -0.3398 0.0947 0.068 Uiso 1 1 calc R
H54D H 0.1287 -0.4280 0.1236 0.068 Uiso 1 1 calc R
C55 C -0.1312(2) 0.1821(6) 0.07271(15) 0.0450(14) Uani 1 1 d .
H55A H -0.1721 0.1747 0.0748 0.054 Uiso 1 1 calc R
C56 C 0.2085(2) -0.1330(6) 0.21955(17) 0.0603(17) Uani 1 1 d .
H56A H 0.2109 -0.1693 0.2442 0.072 Uiso 1 1 calc R
C65 C -0.0966(2) 0.0718(5) 0.08715(14) 0.0363(12) Uani 1 1 d .
C66 C 0.1573(2) -0.1521(5) 0.19956(15) 0.0409(13) Uani 1 1 d .
C75 C 0.0532(2) 0.2191(6) 0.05881(17) 0.0380(13) Uani 1 1 d .
H75A H 0.0722 0.1668 0.0797 0.046 Uiso 1 1 calc R
C76 C 0.1984(2) 0.0570(6) 0.11111(16) 0.0453(13) Uani 1 1 d .
H76A H 0.1578 0.0489 0.1018 0.054 Uiso 1 1 calc R
C85 C 0.0725(3) 0.1463(7) 0.02350(18) 0.0635(18) Uani 1 1 d .
H85A H 0.1143 0.1582 0.0205 0.095 Uiso 1 1 calc R
H85B H 0.0524 0.1890 0.0022 0.095 Uiso 1 1 calc R
H85C H 0.0631 0.0445 0.0249 0.095 Uiso 1 1 calc R
C86 C 0.2374(3) -0.0152(7) 0.0831(2) 0.075(2) Uani 1 1 d .
H86A H 0.2345 0.0341 0.0591 0.113 Uiso 1 1 calc R
H86B H 0.2255 -0.1149 0.0801 0.113 Uiso 1 1 calc R
H86C H 0.2775 -0.0117 0.0919 0.113 Uiso 1 1 calc R
C95 C 0.0749(3) 0.3723(6) 0.06086(19) 0.0592(16) Uani 1 1 d .
H95A H 0.1169 0.3739 0.0567 0.089 Uiso 1 1 calc R
H95B H 0.0662 0.4119 0.0855 0.089 Uiso 1 1 calc R
H95C H 0.0557 0.4296 0.0417 0.089 Uiso 1 1 calc R
C96 C 0.2134(3) 0.2152(6) 0.11300(19) 0.0573(17) Uani 1 1 d .
H96A H 0.2113 0.2566 0.0880 0.086 Uiso 1 1 calc R
H96B H 0.2527 0.2267 0.1228 0.086 Uiso 1 1 calc R
H96C H 0.1859 0.2640 0.1294 0.086 Uiso 1 1 calc R
C105 C -0.1242(2) -0.0555(6) 0.10521(16) 0.0452(13) Uani 1 1 d .
H10E H -0.0928 -0.1228 0.1127 0.054 Uiso 1 1 calc R
C106 C 0.1066(3) -0.2314(6) 0.2177(2) 0.0570(19) Uani 1 1 d .
H10F H 0.0735 -0.2297 0.1998 0.068 Uiso 1 1 calc R
C115 C -0.1582(2) -0.0128(6) 0.14060(18) 0.0610(17) Uani 1 1 d .
H11K H -0.1324 0.0383 0.1577 0.091 Uiso 1 1 calc R
H11L H -0.1730 -0.0988 0.1528 0.091 Uiso 1 1 calc R
H11M H -0.1906 0.0492 0.1337 0.091 Uiso 1 1 calc R
C116 C 0.0868(4) -0.1596(9) 0.2529(2) 0.103(3) Uani 1 1 d .
H11N H 0.0772 -0.0598 0.2477 0.154 Uiso 1 1 calc R
H11O H 0.1179 -0.1634 0.2715 0.154 Uiso 1 1 calc R
H11P H 0.0525 -0.2087 0.2626 0.154 Uiso 1 1 calc R
C125 C -0.1652(3) -0.1351(8) 0.0788(2) 0.078(2) Uani 1 1 d .
H12H H -0.1442 -0.1629 0.0563 0.117 Uiso 1 1 calc R
H12I H -0.1976 -0.0727 0.0721 0.117 Uiso 1 1 calc R
H12J H -0.1801 -0.2206 0.0913 0.117 Uiso 1 1 calc R
C126 C 0.1224(3) -0.3880(7) 0.2246(2) 0.087(2) Uani 1 1 d .
H12K H 0.0895 -0.4370 0.2362 0.131 Uiso 1 1 calc R
H12L H 0.1560 -0.3930 0.2412 0.131 Uiso 1 1 calc R
H12M H 0.1318 -0.4340 0.2009 0.131 Uiso 1 1 calc R

loop_
_atom_site_aniso_label
_atom_site_aniso_U_11
_atom_site_aniso_U_22
_atom_site_aniso_U_33
_atom_site_aniso_U_23
_atom_site_aniso_U_13
_atom_site_aniso_U_12
Fe1 0.0287(3) 0.0255(3) 0.0285(4) 0.0078(3) 0.0015(3) 0.0023(3)
Cl11 0.0478(9) 0.0382(8) 0.0520(11) 0.0187(6) -0.0104(7) -0.0104(5)
Cl21 0.0475(8) 0.0417(7) 0.0430(8) 0.0071(6) -0.0147(6) -0.0025(6)
O11 0.040(2) 0.073(3) 0.049(3) 0.020(2) 0.011(2) 0.010(2)
O21 0.050(2) 0.0360(19) 0.044(2) 0.0110(16) 0.0051(17) 0.0049(16)
N11 0.0218(18) 0.0252(19) 0.028(2) -0.0025(16) 0.0019(16) 0.0008(15)
N21 0.0252(19) 0.029(2) 0.029(2) 0.0022(17) 0.0012(16) 0.0008(16)
Li11 0.051(6) 0.046(5) 0.024(6) 0.012(3) -0.002(5) 0.006(4)
C1S 0.050(4) 0.108(6) 0.062(5) 0.031(4) -0.004(3) 0.026(4)
C2S 0.066(4) 0.137(7) 0.050(4) 0.033(4) 0.014(3) 0.011(4)
C3S 0.050(4) 0.119(6) 0.061(5) 0.008(4) 0.023(3) 0.006(4)
C4S 0.043(4) 0.060(4) 0.046(4) -0.001(3) -0.006(3) 0.011(3)
C5S 0.130(6) 0.045(4) 0.065(5) 0.023(3) 0.028(5) 0.009(4)
C6S 0.346(16) 0.062(5) 0.086(7) -0.026(5) 0.078(9) -0.080(8)
C7S 0.116(6) 0.065(4) 0.059(5) -0.004(3) 0.012(4) -0.013(4)
C8S 0.048(3) 0.047(3) 0.050(4) 0.010(3) 0.008(3) 0.000(2)
C11 0.042(3) 0.039(3) 0.041(3) 0.007(2) 0.002(2) 0.009(2)
C12 0.024(2) 0.023(2) 0.043(3) 0.002(2) 0.002(2) 0.0036(18)
C13 0.036(3) 0.028(2) 0.022(3) 0.0087(19) 0.003(2) 0.004(2)
C21 0.032(3) 0.015(2) 0.033(3) -0.001(2) -0.009(2) 0.0080(19)
C22 0.030(2) 0.042(3) 0.048(3) -0.004(3) 0.002(3) 0.001(2)
C23 0.030(3) 0.036(3) 0.028(3) 0.004(2) 0.007(2) 0.007(2)
C31 0.029(3) 0.026(3) 0.029(3) 0.0096(19) 0.009(3) 0.0001(19)
C32 0.036(3) 0.065(4) 0.077(5) -0.013(3) 0.016(3) -0.018(3)
C52 0.046(3) 0.052(3) 0.054(4) -0.013(3) 0.017(3) -0.007(3)
C33 0.072(4) 0.032(3) 0.034(3) -0.001(2) 0.007(3) 0.008(3)
C41 0.034(3) 0.027(2) 0.023(3) 0.004(2) -0.001(2) -0.005(2)
C42 0.056(4) 0.075(4) 0.073(5) -0.010(4) 0.038(3) -0.007(3)
C43 0.052(4) 0.054(4) 0.036(4) -0.001(3) 0.005(3) 0.029(3)
C51 0.052(3) 0.039(3) 0.032(3) 0.009(2) 0.010(2) 0.002(2)
C53 0.033(3) 0.054(3) 0.040(3) 0.009(3) 0.006(2) 0.008(3)
C62 0.037(3) 0.033(3) 0.038(3) 0.004(2) 0.010(2) 0.004(2)
C63 0.034(3) 0.033(3) 0.031(3) 0.010(2) 0.008(2) 0.009(2)
C72 0.032(3) 0.053(3) 0.056(4) -0.006(3) 0.000(3) -0.007(2)
C73 0.050(3) 0.036(3) 0.037(4) -0.012(3) 0.000(3) -0.003(3)
C82 0.110(6) 0.066(4) 0.058(5) 0.003(3) -0.011(4) 0.003(4)
C83 0.060(4) 0.068(4) 0.059(4) 0.008(3) -0.022(3) -0.004(3)
C92 0.062(4) 0.048(3) 0.084(5) -0.019(3) -0.011(3) -0.013(3)
C93 0.051(3) 0.056(4) 0.062(4) -0.004(3) 0.000(3) -0.009(3)
C102 0.040(3) 0.043(3) 0.033(3) -0.002(2) 0.003(3) 0.001(2)
C103 0.026(3) 0.046(3) 0.053(4) 0.005(3) 0.000(2) -0.001(2)
C112 0.066(4) 0.080(4) 0.049(4) 0.004(3) -0.013(3) 0.010(3)
C113 0.049(3) 0.075(4) 0.059(4) -0.003(3) -0.004(3) 0.007(3)
C122 0.072(4) 0.044(3) 0.063(4) -0.004(3) 0.002(3) 0.002(3)
C123 0.060(4) 0.088(5) 0.080(5) 0.023(4) 0.000(4) -0.018(4)
Fe2 0.0284(3) 0.0280(3) 0.0291(4) -0.0053(3) -0.0003(3) 0.0030(3)
Cl12 0.0494(8) 0.0428(7) 0.0506(9) -0.0036(7) 0.0162(7) -0.0031(6)
Cl22 0.0525(9) 0.0368(8) 0.0626(12) -0.0175(6) 0.0170(8) -0.0125(5)
O12 0.061(2) 0.045(2) 0.044(2) -0.0067(18) 0.0013(19) 0.0077(18)
O22 0.038(2) 0.079(3) 0.046(3) 0.000(2) -0.005(2) 0.001(2)
N12 0.0266(19) 0.029(2) 0.031(2) -0.0038(17) -0.0011(17) 0.0009(17)
N22 0.0281(19) 0.0283(19) 0.029(2) -0.0025(18) -0.0013(17) 0.0037(16)
Li12 0.059(7) 0.052(6) 0.063(9) 0.003(5) 0.001(6) 0.019(4)
C9S 0.064(4) 0.055(3) 0.055(4) 0.005(3) -0.003(3) 0.012(3)
C10S 0.113(6) 0.075(5) 0.080(6) 0.022(4) -0.001(5) -0.012(4)
C11S 0.43(2) 0.035(4) 0.145(10) 0.013(5) -0.119(12) -0.040(8)
C12S 0.123(6) 0.055(4) 0.100(7) -0.039(4) -0.032(5) 0.027(4)
C13S 0.035(4) 0.097(6) 0.141(9) 0.037(5) -0.033(5) -0.020(3)
C14S 0.092(6) 0.087(5) 0.075(6) -0.007(4) -0.029(4) 0.004(4)
C14 0.046(3) 0.049(3) 0.045(4) -0.014(3) -0.010(3) 0.003(3)
C15S 0.089(5) 0.110(6) 0.053(5) 0.015(4) 0.003(4) -0.006(5)
C15 0.032(3) 0.032(3) 0.025(3) -0.005(2) -0.007(2) 0.007(2)
C16S 0.038(3) 0.112(6) 0.055(4) -0.039(4) -0.004(3) -0.008(3)
C16 0.030(2) 0.026(2) 0.033(3) -0.003(2) -0.005(2) 0.0055(19)
C24 0.031(2) 0.029(3) 0.034(3) -0.005(2) -0.006(2) -0.001(2)
C25 0.050(3) 0.033(3) 0.025(3) -0.004(2) -0.001(2) 0.008(3)
C26 0.036(2) 0.047(3) 0.051(4) -0.008(3) -0.010(3) -0.004(2)
C34 0.044(3) 0.025(3) 0.038(4) -0.012(2) 0.002(3) -0.005(2)
C35 0.051(4) 0.050(3) 0.035(3) 0.003(3) -0.005(3) 0.005(3)
C36 0.046(3) 0.079(4) 0.071(5) 0.016(4) -0.015(3) -0.016(3)
C44 0.029(3) 0.025(2) 0.036(4) -0.001(2) -0.008(2) -0.004(2)
C45 0.056(4) 0.047(3) 0.044(4) 0.003(3) -0.007(3) 0.018(3)
C46 0.050(4) 0.091(5) 0.078(5) 0.014(4) -0.029(4) -0.022(3)
C54 0.044(3) 0.040(3) 0.052(4) -0.010(3) -0.008(3) 0.013(2)
C55 0.033(3) 0.070(4) 0.031(3) -0.010(3) -0.006(2) 0.018(3)
C56 0.063(4) 0.073(4) 0.044(4) 0.013(3) -0.023(3) 0.003(3)
C65 0.037(3) 0.042(3) 0.029(3) -0.014(2) -0.003(2) 0.001(2)
C66 0.041(3) 0.035(3) 0.047(3) 0.000(2) -0.001(3) 0.005(2)
C75 0.032(3) 0.040(3) 0.042(4) 0.004(3) 0.003(3) 0.004(2)
C76 0.031(3) 0.057(3) 0.048(4) 0.010(3) 0.001(3) -0.012(2)
C85 0.060(4) 0.069(4) 0.062(5) -0.008(3) 0.024(3) -0.008(3)
C86 0.096(5) 0.074(4) 0.057(5) -0.009(3) 0.012(4) -0.007(4)
C95 0.069(4) 0.044(3) 0.065(4) 0.010(3) -0.003(3) -0.013(3)
C96 0.058(4) 0.059(4) 0.055(4) -0.002(3) 0.015(3) -0.003(3)
C105 0.036(3) 0.052(3) 0.048(4) -0.006(3) -0.002(3) 0.003(2)
C106 0.048(3) 0.066(4) 0.057(5) 0.030(3) -0.012(4) 0.008(3)
C115 0.048(3) 0.073(4) 0.061(4) 0.004(3) 0.015(3) 0.000(3)
C116 0.113(6) 0.112(7) 0.083(6) 0.025(5) 0.043(5) 0.025(5)
C125 0.048(4) 0.085(5) 0.101(6) -0.020(4) 0.004(4) -0.025(3)
C126 0.100(5) 0.060(4) 0.102(6) 0.027(4) 0.006(4) -0.002(4)

loop_
_atom_type_symbol
_atom_type_description
_atom_type_scat_dispersion_real
_atom_type_scat_dispersion_imag
_atom_type_scat_source
C C 0.0033 0.0016 'International Tables Vol C Tables 4.2.6.8 and 6.1.1.4'
H H 0.0000 0.0000 'International Tables Vol C Tables 4.2.6.8 and 6.1.1.4'
N N 0.0061 0.0033 'International Tables Vol C Tables 4.2.6.8 and 6.1.1.4'
Fe Fe 0.3463 0.8444 'International Tables Vol C Tables 4.2.6.8 and 6.1.1.4'
Cl Cl 0.1484 0.1585 'International Tables Vol C Tables 4.2.6.8 and 6.1.1.4'
Li Li -0.0003 0.0001 'International Tables Vol C Tables 4.2.6.8 and 6.1.1.4'
O O 0.0106 0.0060 'International Tables Vol C Tables 4.2.6.8 and 6.1.1.4'

loop_
_geom_angle_atom_site_label_1
_geom_angle_atom_site_label_2
_geom_angle_atom_site_label_3
_geom_angle
N11 Fe1 N21 93.21(14)
N11 Fe1 Cl11 114.00(10)
N21 Fe1 Cl11 121.84(12)
N11 Fe1 Cl21 122.34(11)
N21 Fe1 Cl21 111.86(11)
Cl11 Fe1 Cl21 95.81(6)
N11 Fe1 Li11 140.9(2)
N21 Fe1 Li11 125.9(2)
Cl11 Fe1 Li11 48.17(19)
Cl21 Fe1 Li11 48.28(18)
Fe1 Cl11 Li11 84.6(2)
Fe1 Cl21 Li11 84.1(3)
C4S O11 C1S 105.7(5)
C4S O11 Li11 120.9(5)
C1S O11 Li11 128.4(5)
C5S O21 C8S 108.4(4)
C5S O21 Li11 118.7(5)
C8S O21 Li11 118.2(4)
C21 N11 C12 118.6(4)
C21 N11 Fe1 123.0(3)
C12 N11 Fe1 118.3(3)
C41 N21 C13 120.3(4)
C41 N21 Fe1 123.3(3)
C13 N21 Fe1 116.3(3)
O11 Li11 O21 107.6(4)
O11 Li11 Cl21 112.7(5)
O21 Li11 Cl21 121.1(5)
O11 Li11 Cl11 114.4(5)
O21 Li11 Cl11 106.2(5)
Cl21 Li11 Cl11 94.2(3)
O11 Li11 Fe1 132.1(4)
O21 Li11 Fe1 119.7(5)
Cl21 Li11 Fe1 47.59(16)
Cl11 Li11 Fe1 47.27(16)
O11 C1S C2S 106.0(5)
C1S C2S C3S 105.3(5)
C4S C3S C2S 104.1(5)
O11 C4S C3S 106.6(5)
O21 C5S C6S 107.6(6)
C7S C6S C5S 109.7(6)
C6S C7S C8S 105.9(6)
O21 C8S C7S 107.2(4)
C62 C12 C22 120.1(4)
C62 C12 N11 121.2(4)
C22 C12 N11 118.7(4)
C63 C13 C23 120.0(4)
C63 C13 N21 122.2(4)
C23 C13 N21 117.7(4)
N11 C21 C31 123.4(4)
N11 C21 C11 119.4(5)
C31 C21 C11 117.1(4)
C32 C22 C12 118.5(5)
C32 C22 C72 120.4(5)
C12 C22 C72 121.1(4)
C33 C23 C13 118.1(5)
C33 C23 C73 121.9(5)
C13 C23 C73 119.9(4)
C41 C31 C21 129.4(4)
C42 C32 C22 121.0(5)
C42 C52 C62 120.7(5)
C43 C33 C23 120.8(5)
N21 C41 C31 124.2(4)
N21 C41 C51 120.5(4)
C31 C41 C51 115.3(4)
C32 C42 C52 120.4(5)
C53 C43 C33 120.5(5)
C43 C53 C63 121.8(5)
C52 C62 C12 119.2(5)
C52 C62 C102 119.7(5)
C12 C62 C102 121.1(4)
C53 C63 C13 118.7(5)
C53 C63 C103 118.6(4)
C13 C63 C103 122.7(4)
C92 C72 C22 111.3(5)
C92 C72 C82 109.9(5)
C22 C72 C82 111.7(5)
C23 C73 C93 113.1(5)
C23 C73 C83 110.5(5)
C93 C73 C83 109.1(5)
C62 C102 C112 112.0(5)
C62 C102 C122 112.6(5)
C112 C102 C122 108.0(5)
C113 C103 C63 112.3(4)
C113 C103 C123 109.5(4)
C63 C103 C123 111.2(5)
N22 Fe2 N12 93.50(15)
N22 Fe2 Cl22 112.05(11)
N12 Fe2 Cl22 124.55(12)
N22 Fe2 Cl12 121.35(12)
N12 Fe2 Cl12 111.42(11)
Cl22 Fe2 Cl12 96.27(6)
N22 Fe2 Li12 138.7(3)
N12 Fe2 Li12 127.8(2)
Cl22 Fe2 Li12 48.6(2)
Cl12 Fe2 Li12 48.3(2)
Fe2 Cl12 Li12 83.6(3)
Fe2 Cl22 Li12 83.5(3)
C12S O12 C9S 109.1(5)
C12S O12 Li12 121.7(5)
C9S O12 Li12 118.1(5)
C13S O22 C16S 108.1(6)
C13S O22 Li12 120.4(6)
C16S O22 Li12 118.4(5)
C24 N12 C15 120.7(4)
C24 N12 Fe2 123.3(3)
C15 N12 Fe2 115.9(3)
C44 N22 C16 118.4(4)
C44 N22 Fe2 123.5(3)
C16 N22 Fe2 118.1(3)
O12 Li12 O22 110.2(6)
O12 Li12 Cl12 118.7(6)
O22 Li12 Cl12 108.6(5)
O12 Li12 Cl22 107.7(6)
O22 Li12 Cl22 115.9(6)
Cl12 Li12 Cl22 95.3(4)
O12 Li12 Fe2 119.2(6)
O22 Li12 Fe2 130.6(5)
Cl12 Li12 Fe2 48.1(2)
Cl22 Li12 Fe2 47.9(2)
O12 C9S C10S 106.5(5)
C11S C10S C9S 104.7(6)
C10S C11S C12S 112.7(6)
O12 C12S C11S 105.8(6)
O22 C13S C14S 107.5(7)
C15S C14S C13S 104.0(6)
C14S C15S C16S 102.6(6)
C25 C15 C65 121.2(4)
C25 C15 N12 118.0(4)
C65 C15 N12 120.7(4)
O22 C16S C15S 106.6(5)
C26 C16 C66 121.5(4)
C26 C16 N22 118.4(4)
C66 C16 N22 120.1(4)
N12 C24 C34 122.9(4)
N12 C24 C14 120.8(4)
C34 C24 C14 116.3(4)
C35 C25 C15 119.1(5)
C35 C25 C75 118.9(5)
C15 C25 C75 122.0(4)
C16 C26 C36 118.0(5)
C16 C26 C76 122.8(4)
C36 C26 C76 119.2(5)
C44 C34 C24 130.2(5)
C45 C35 C25 121.6(5)
C46 C36 C26 120.9(6)
N22 C44 C34 123.3(4)
N22 C44 C54 121.2(4)
C34 C44 C54 115.5(4)
C55 C45 C35 118.8(5)
C56 C46 C36 120.1(5)
C45 C55 C65 122.3(5)
C46 C56 C66 122.2(6)
C55 C65 C15 116.9(5)
C55 C65 C105 120.1(4)
C15 C65 C105 123.0(4)
C56 C66 C16 117.2(5)
C56 C66 C106 119.3(5)
C16 C66 C106 123.4(5)
C85 C75 C95 111.7(5)
C85 C75 C25 111.6(5)
C95 C75 C25 114.0(5)
C86 C76 C96 109.3(5)
C86 C76 C26 112.4(5)
C96 C76 C26 112.2(5)
C65 C105 C125 112.5(5)
C65 C105 C115 111.5(4)
C125 C105 C115 108.7(4)
C116 C106 C66 111.9(6)
C116 C106 C126 111.4(6)
C66 C106 C126 110.6(5)

loop_
_geom_bond_atom_site_label_1
_geom_bond_atom_site_label_2
_geom_bond_distance
Fe1 N11 2.006(3)
Fe1 N21 2.021(4)
Fe1 Cl11 2.3240(13)
Fe1 Cl21 2.3378(14)
Fe1 Li11 3.150(9)
Cl11 Li11 2.357(11)
Cl21 Li11 2.363(8)
O11 C4S 1.417(7)
O11 C1S 1.431(7)
O11 Li11 1.890(11)
O21 C5S 1.425(6)
O21 C8S 1.433(6)
O21 Li11 1.957(10)
N11 C21 1.339(6)
N11 C12 1.448(5)
N21 C41 1.328(5)
N21 C13 1.440(5)
C1S C2S 1.457(9)
C2S C3S 1.520(9)
C3S C4S 1.489(9)
C5S C6S 1.433(10)
C6S C7S 1.416(10)
C7S C8S 1.492(8)
C11 C21 1.517(6)
C12 C62 1.408(7)
C12 C22 1.415(6)
C13 C63 1.401(6)
C13 C23 1.430(7)
C21 C31 1.412(8)
C22 C32 1.391(7)
C22 C72 1.528(8)
C23 C33 1.395(7)
C23 C73 1.521(7)
C31 C41 1.380(7)
C32 C42 1.374(8)
C52 C42 1.382(8)
C52 C62 1.384(7)
C33 C43 1.375(8)
C41 C51 1.513(6)
C43 C53 1.363(8)
C53 C63 1.381(7)
C62 C102 1.501(7)
C63 C103 1.520(7)
C72 C92 1.529(8)
C72 C82 1.540(9)
C73 C93 1.528(7)
C73 C83 1.533(8)
C102 C112 1.534(9)
C102 C122 1.533(7)
C103 C113 1.531(8)
C103 C123 1.531(8)
Fe2 N22 2.006(3)
Fe2 N12 2.020(4)
Fe2 Cl22 2.3325(14)
Fe2 Cl12 2.3383(15)
Fe2 Li12 3.123(12)
Cl12 Li12 2.348(10)
Cl22 Li12 2.358(13)
O12 C12S 1.423(7)
O12 C9S 1.447(7)
O12 Li12 1.917(11)
O22 C13S 1.431(7)
O22 C16S 1.435(8)
O22 Li12 1.921(15)
N12 C24 1.317(6)
N12 C15 1.443(5)
N22 C44 1.329(6)
N22 C16 1.431(5)
C9S C10S 1.484(8)
C10S C11S 1.403(12)
C11S C12S 1.419(12)
C13S C14S 1.512(12)
C14S C15S 1.476(10)
C14 C24 1.529(7)
C15S C16S 1.514(9)
C15 C25 1.393(7)
C15 C65 1.416(7)
C16 C26 1.401(7)
C16 C66 1.404(7)
C24 C34 1.430(7)
C25 C35 1.383(7)
C25 C75 1.529(7)
C26 C36 1.397(7)
C26 C76 1.519(8)
C34 C44 1.376(8)
C35 C45 1.383(8)
C36 C46 1.377(9)
C44 C54 1.521(7)
C45 C55 1.382(8)
C46 C56 1.357(8)
C55 C65 1.408(7)
C56 C66 1.395(7)
C65 C105 1.501(7)
C66 C106 1.532(8)
C75 C85 1.509(8)
C75 C95 1.523(7)
C76 C86 1.512(8)
C76 C96 1.525(7)
C105 C125 1.534(8)
C105 C115 1.547(8)
C106 C116 1.505(11)
C106 C126 1.533(8)
